data_7153358
loop_
_publ_author_name
'Seillan, Claire'
'Marsal, Philippe'
'Siri, Olivier'

_publ_section_title
;
 New class of highly stable nonaromatic tautomers.
;
_journal_issue 17
_journal_name_full 'Organic &amp; biomolecular chemistry'
_journal_page_first 3882
_journal_page_last 3887
_journal_paper_doi 10.1039/c003450a
_journal_volume 8
_journal_year 2010
_chemical_formula_moiety 'C12 H8 N2 O'
_chemical_formula_sum 'C12 H8 N2 O'
_chemical_formula_weight 196.20
_chemical_name_systematic
;
?
;
_space_group_IT_number 15
_symmetry_cell_setting monoclinic
_symmetry_space_group_name_Hall '-C 2yc'
_symmetry_space_group_name_H-M 'C 1 2/c 1'
_audit_creation_method SHELXL-97
_audit_update_record
;
2008-05-28 # Formatted by publCIF
;
_cell_angle_alpha 90.00
_cell_angle_beta 96.459(2)
_cell_angle_gamma 90.00
_cell_formula_units_Z 8
_cell_length_a 18.931(1)
_cell_length_b 4.4136(3)
_cell_length_c 22.572(2)
_cell_measurement_reflns_used 4305
_cell_measurement_temperature 293(2)
_cell_measurement_theta_max 22.31
_cell_measurement_theta_min 0.91
_cell_volume 1874.0(2)
_computing_cell_refinement 'Denzo and Scalepack (Otwinowski & Minor, 1997)'
_computing_data_collection 'KappaCCD (Bruker-Nonius, 1998)'
_computing_data_reduction 'Denzo and Scalepack (Otwinowski & Minor, 1997)'
_computing_structure_refinement 'SHELXL-97 (Sheldrick, 1997)'
_computing_structure_solution 'SIR92 (Altomare et al., 1994)'
_diffrn_ambient_temperature 293(2)
_diffrn_measured_fraction_theta_full 0.978
_diffrn_measured_fraction_theta_max 0.978
_diffrn_measurement_device_type KappaCCD
_diffrn_measurement_method 'Phi scan'
_diffrn_radiation_monochromator graphite
_diffrn_radiation_source 'fine-focus sealed tube'
_diffrn_radiation_type MoK\a
_diffrn_radiation_wavelength 0.71073
_diffrn_reflns_av_R_equivalents 0.086
_diffrn_reflns_av_sigmaI/netI 0.0475
_diffrn_reflns_limit_h_max 20
_diffrn_reflns_limit_h_min 0
_diffrn_reflns_limit_k_max 4
_diffrn_reflns_limit_k_min 0
_diffrn_reflns_limit_l_max 23
_diffrn_reflns_limit_l_min -24
_diffrn_reflns_number 4305
_diffrn_reflns_theta_full 22.31
_diffrn_reflns_theta_max 22.31
_diffrn_reflns_theta_min 4.02
_diffrn_standards_number none
_exptl_absorpt_coefficient_mu 0.092
_exptl_absorpt_correction_type none
_exptl_crystal_colour 'pale red'
_exptl_crystal_density_diffrn 1.391
_exptl_crystal_density_method 'not measured'
_exptl_crystal_description prism
_exptl_crystal_F_000 816
_exptl_crystal_size_max .3
_exptl_crystal_size_mid .15
_exptl_crystal_size_min .025
_refine_diff_density_max 0.115
_refine_diff_density_min -0.12
_refine_diff_density_rms 0.029
_refine_ls_extinction_method none
_refine_ls_goodness_of_fit_ref 1.083
_refine_ls_hydrogen_treatment mixed
_refine_ls_matrix_type full
_refine_ls_number_parameters 140
_refine_ls_number_reflns 1177
_refine_ls_number_restraints 0
_refine_ls_restrained_S_all 1.083
_refine_ls_R_factor_all 0.0781
_refine_ls_R_factor_gt 0.0487
_refine_ls_shift/su_max 0
_refine_ls_shift/su_mean 0
_refine_ls_structure_factor_coef Fsqd
_refine_ls_weighting_details 'calc w=1/[\s^2^(Fo^2^)+(0.0405P)^2^+1.6222P] where P=(Fo^2^+2Fc^2^)/3'
_refine_ls_weighting_scheme calc
_refine_ls_wR_factor_gt 0.1084
_refine_ls_wR_factor_ref 0.1244
_reflns_number_gt 803
_reflns_number_total 1177
_reflns_threshold_expression >2sigma(I)
_cod_data_source_file c003450a.txt
_cod_data_source_block shelxl_8a
_cod_depositor_comments
;
The following automatic conversions were performed:

'_symmetry_cell_setting' value 'Monoclinic' changed to 'monoclinic'
according to /home/saulius/struct/CIF-dictionaries/cif_core.dic
dictionary named 'cif_core.dic' version 2.4.2 from 2011-04-26.

Automatic conversion script
Id: cif_fix_values 1891 2012-01-12 08:04:46Z andrius 
;
_cod_original_sg_symbol_H-M 'C 2/c'
_cod_database_code 7153358

loop_
_symmetry_equiv_pos_as_xyz
'x, y, z'
'-x, y, -z+1/2'
'x+1/2, y+1/2, z'
'-x+1/2, y+1/2, -z+1/2'
'-x, -y, -z'
'x, -y, z-1/2'
'-x+1/2, -y+1/2, -z'
'x+1/2, -y+1/2, z-1/2'

loop_
_atom_site_label
_atom_site_type_symbol
_atom_site_fract_x
_atom_site_fract_y
_atom_site_fract_z
_atom_site_U_iso_or_equiv
_atom_site_adp_type
_atom_site_occupancy
_atom_site_symmetry_multiplicity
_atom_site_calc_flag
_atom_site_refinement_flags
C1 C 0.25493(13) 1.2011(6) 0.18944(11) 0.0502(7) Uani 1 1 d .
H1 H 0.2468 1.2636 0.2274 0.06 Uiso 1 1 calc R
C2 C 0.31361(15) 1.2983(6) 0.16592(12) 0.0540(7) Uani 1 1 d .
C3 C 0.32436(15) 1.2195(7) 0.10636(12) 0.0607(8) Uani 1 1 d .
H3 H 0.3637 1.2949 0.09 0.073 Uiso 1 1 calc R
C4 C 0.27812(15) 1.0368(7) 0.07345(12) 0.0607(8) Uani 1 1 d .
H4 H 0.286 0.9873 0.0347 0.073 Uiso 1 1 calc R
C5 C 0.21738(14) 0.9191(6) 0.09744(11) 0.0499(7) Uani 1 1 d .
N6 N 0.17329(12) 0.7306(5) 0.06523(9) 0.0578(7) Uani 1 1 d .
C7 C 0.11751(14) 0.6216(6) 0.09130(12) 0.0543(7) Uani 1 1 d .
C8 C 0.06935(16) 0.4168(7) 0.05992(13) 0.0687(9) Uani 1 1 d .
H8 H 0.0765 0.3575 0.0215 0.082 Uiso 1 1 calc R
C9 C 0.01333(17) 0.3064(8) 0.08491(16) 0.0789(10) Uani 1 1 d .
H9 H -0.0178 0.1724 0.0636 0.095 Uiso 1 1 calc R
C10 C 0.00162(16) 0.3932(8) 0.14335(15) 0.0755(10) Uani 1 1 d .
H10 H -0.0375 0.3176 0.1601 0.091 Uiso 1 1 calc R
C11 C 0.04689(15) 0.5853(7) 0.17494(13) 0.0660(9) Uani 1 1 d .
H11 H 0.0391 0.6376 0.2136 0.079 Uiso 1 1 calc R
C12 C 0.10585(13) 0.7079(6) 0.15019(12) 0.0513(7) Uani 1 1 d .
N13 N 0.15016(11) 0.9011(5) 0.18249(9) 0.0510(6) Uani 1 1 d .
C14 C 0.20605(13) 1.0063(6) 0.15696(11) 0.0476(7) Uani 1 1 d .
O15 O 0.36437(10) 1.4730(5) 0.19654(10) 0.0704(7) Uani 1 1 d .
H15 H 0.359(2) 1.446(12) 0.241(2) 0.19(2) Uiso 1 1 d .

loop_
_atom_site_aniso_label
_atom_site_aniso_U_11
_atom_site_aniso_U_22
_atom_site_aniso_U_33
_atom_site_aniso_U_23
_atom_site_aniso_U_13
_atom_site_aniso_U_12
C1 0.0584(17) 0.0567(18) 0.0377(15) 0.0001(13) 0.0153(13) 0.0027(14)
C2 0.0583(18) 0.0562(18) 0.0492(17) 0.0018(14) 0.0128(14) -0.0021(15)
C3 0.0653(19) 0.072(2) 0.0498(17) 0.0015(16) 0.0267(15) -0.0022(16)
C4 0.072(2) 0.071(2) 0.0427(16) -0.0003(15) 0.0236(15) 0.0018(17)
C5 0.0556(17) 0.0567(18) 0.0387(15) 0.0017(14) 0.0111(13) 0.0077(15)
N6 0.0653(16) 0.0644(15) 0.0442(14) 0.0008(12) 0.0089(12) 0.0048(13)
C7 0.0570(18) 0.0566(18) 0.0495(17) 0.0026(15) 0.0073(14) 0.0075(15)
C8 0.075(2) 0.071(2) 0.0573(19) -0.0024(17) -0.0030(17) -0.0022(18)
C9 0.070(2) 0.077(2) 0.087(3) 0.003(2) -0.0033(19) -0.0137(18)
C10 0.0599(19) 0.082(2) 0.085(2) 0.012(2) 0.0125(18) -0.0045(18)
C11 0.060(2) 0.075(2) 0.065(2) 0.0016(17) 0.0176(16) -0.0007(17)
C12 0.0468(16) 0.0545(18) 0.0538(17) 0.0055(15) 0.0104(14) 0.0066(14)
N13 0.0520(14) 0.0592(15) 0.0438(13) 0.0025(12) 0.0138(11) 0.0052(12)
C14 0.0530(16) 0.0510(16) 0.0410(15) 0.0036(13) 0.0145(13) 0.0078(14)
O15 0.0706(13) 0.0856(15) 0.0580(13) -0.0003(12) 0.0198(11) -0.0172(12)

loop_
_atom_type_symbol
_atom_type_description
_atom_type_scat_dispersion_real
_atom_type_scat_dispersion_imag
_atom_type_scat_source
C C 0.0033 0.0016 'International Tables Vol C Tables 4.2.6.8 and 6.1.1.4'
H H 0.0000 0.0000 'International Tables Vol C Tables 4.2.6.8 and 6.1.1.4'
N N 0.0061 0.0033 'International Tables Vol C Tables 4.2.6.8 and 6.1.1.4'
O O 0.0106 0.0060 'International Tables Vol C Tables 4.2.6.8 and 6.1.1.4'

loop_
_geom_angle_atom_site_label_1
_geom_angle_atom_site_label_2
_geom_angle_atom_site_label_3
_geom_angle
C2 C1 C14 120.7(2)
C2 C1 H1 119.7
C14 C1 H1 119.7
C1 C2 O15 123.0(2)
C1 C2 C3 120.2(3)
O15 C2 C3 116.8(2)
C4 C3 C2 120.8(3)
C4 C3 H3 119.6
C2 C3 H3 119.6
C3 C4 C5 120.7(3)
C3 C4 H4 119.7
C5 C4 H4 119.7
N6 C5 C4 120.2(2)
N6 C5 C14 121.8(2)
C4 C5 C14 118.0(3)
C5 N6 C7 117.1(2)
N6 C7 C8 120.0(3)
N6 C7 C12 121.4(3)
C8 C7 C12 118.6(3)
C9 C8 C7 121.0(3)
C9 C8 H8 119.5
C7 C8 H8 119.5
C8 C9 C10 120.4(3)
C8 C9 H9 119.8
C10 C9 H9 119.8
C11 C10 C9 120.4(3)
C11 C10 H10 119.8
C9 C10 H10 119.8
C10 C11 C12 121.0(3)
C10 C11 H11 119.5
C12 C11 H11 119.5
N13 C12 C11 119.9(3)
N13 C12 C7 121.4(2)
C11 C12 C7 118.7(3)
C14 N13 C12 117.2(2)
N13 C14 C1 119.4(2)
N13 C14 C5 121.1(2)
C1 C14 C5 119.5(2)
C2 O15 H15 107(3)

loop_
_geom_bond_atom_site_label_1
_geom_bond_atom_site_label_2
_geom_bond_distance
C1 C2 1.354(3)
C1 C14 1.407(3)
C1 H1 0.93
C2 O15 1.358(3)
C2 C3 1.425(4)
C3 C4 1.350(4)
C3 H3 0.93
C4 C5 1.423(4)
C4 H4 0.93
C5 N6 1.335(3)
C5 C14 1.437(3)
N6 C7 1.354(3)
C7 C8 1.416(4)
C7 C12 1.424(4)
C8 C9 1.347(4)
C8 H8 0.93
C9 C10 1.415(4)
C9 H9 0.93
C10 C11 1.351(4)
C10 H10 0.93
C11 C12 1.411(4)
C11 H11 0.93
C12 N13 1.351(3)
N13 C14 1.343(3)
O15 H15 1.04(5)
